data_1557788
loop_
_publ_author_name
'Yang, Zhimin'
'Stein, Richard A.'
'Ngendahimana, Thacien'
'Pink, Maren'
'Rajca, Suchada'
'Jeschke, Gunnar'
'Eaton, Sandra S.'
'Eaton, Gareth R.'
'Mchaourab, Hassane S.'
'Rajca, Andrzej'

_publ_section_title
;
 Supramolecular Approach to Electron Paramagnetic Resonance Distance
 Measurement of Spin-Labeled Proteins.
;
_journal_name_full 'The journal of physical chemistry. B'
_journal_paper_doi 10.1021/acs.jpcb.0c00743
_journal_year 2020
_chemical_formula_moiety 'C10 H14 I N2 O2'
_chemical_formula_sum 'C10 H14 I N2 O2'
_chemical_formula_weight 321.13
_space_group_crystal_system orthorhombic
_space_group_IT_number 61
_space_group_name_Hall '-P 2ac 2ab'
_space_group_name_H-M_alt 'P b c a'
_atom_sites_solution_hydrogens geom
_audit_creation_method SHELXL-2014/7
_cell_angle_alpha 90
_cell_angle_beta 90
_cell_angle_gamma 90
_cell_formula_units_Z 8
_cell_length_a 8.3415(4)
_cell_length_b 10.1215(4)
_cell_length_c 25.9996(12)
_cell_measurement_reflns_used 9913
_cell_measurement_temperature 173(2)
_cell_measurement_theta_max 30.03
_cell_measurement_theta_min 2.90
_cell_volume 2195.11(17)
_computing_cell_refinement 'APEX II v2014.11-0 (Bruker, 2014)'
_computing_data_collection 'APEX II v2014.11-0 (Bruker, 2014)'
_computing_data_reduction 'APEX II v2014.11-0 (Bruker, 2014)'
_computing_molecular_graphics 'SHELXTL (Bruker, 2014)'
_computing_publication_material 'SHELXTL (Bruker, 2014)'
_computing_structure_refinement 'SHELXL-2014/7 (Sheldrick, 2014)'
_computing_structure_solution 'SHELX (Bruker, 2014)'
_diffrn_ambient_temperature 173(2)
_diffrn_detector 'CCD area detector'
_diffrn_detector_area_resol_mean 83.33
_diffrn_detector_type 'Bruker APEXII'
_diffrn_measured_fraction_theta_full 0.999
_diffrn_measured_fraction_theta_max 1.000
_diffrn_measurement_details '0.50 degree frames measured for 20 seconds each'
_diffrn_measurement_device 'APEX Kappa Duo'
_diffrn_measurement_device_type Kappa
_diffrn_measurement_method 'omega and phi scans'
_diffrn_radiation_monochromator graphite
_diffrn_radiation_type MoK\a
_diffrn_radiation_wavelength 0.71073
_diffrn_reflns_av_R_equivalents 0.0280
_diffrn_reflns_av_unetI/netI 0.0187
_diffrn_reflns_Laue_measured_fraction_full 0.999
_diffrn_reflns_Laue_measured_fraction_max 1.000
_diffrn_reflns_limit_h_max 11
_diffrn_reflns_limit_h_min -11
_diffrn_reflns_limit_k_max 14
_diffrn_reflns_limit_k_min -14
_diffrn_reflns_limit_l_max 36
_diffrn_reflns_limit_l_min -36
_diffrn_reflns_number 20397
_diffrn_reflns_point_group_measured_fraction_full 0.999
_diffrn_reflns_point_group_measured_fraction_max 1.000
_diffrn_reflns_theta_full 25.242
_diffrn_reflns_theta_max 30.040
_diffrn_reflns_theta_min 1.566
_diffrn_source 'sealed tube'
_exptl_absorpt_coefficient_mu 2.900
_exptl_absorpt_correction_T_max 0.7460
_exptl_absorpt_correction_T_min 0.6368
_exptl_absorpt_correction_type multi-scan
_exptl_absorpt_process_details 'SADABS, G. Sheldrick; 2016'
_exptl_crystal_colour yellow
_exptl_crystal_density_diffrn 1.943
_exptl_crystal_description block
_exptl_crystal_F_000 1256
_exptl_crystal_size_max 0.240
_exptl_crystal_size_mid 0.230
_exptl_crystal_size_min 0.120
_refine_diff_density_max 0.694
_refine_diff_density_min -0.859
_refine_diff_density_rms 0.231
_refine_ls_extinction_method none
_refine_ls_goodness_of_fit_ref 1.301
_refine_ls_hydrogen_treatment constr
_refine_ls_matrix_type full
_refine_ls_number_parameters 136
_refine_ls_number_reflns 3216
_refine_ls_number_restraints 0
_refine_ls_restrained_S_all 1.301
_refine_ls_R_factor_all 0.0225
_refine_ls_R_factor_gt 0.0172
_refine_ls_shift/su_max 0.002
_refine_ls_shift/su_mean 0.000
_refine_ls_structure_factor_coef Fsqd
_refine_ls_weighting_details 'w=1/[\s^2^(Fo^2^)+(0.0369P)^2^+0.4433P] where P=(Fo^2^+2Fc^2^)/3'
_refine_ls_weighting_scheme calc
_refine_ls_wR_factor_gt 0.0551
_refine_ls_wR_factor_ref 0.0694
_reflns_Friedel_coverage 0.000
_reflns_number_gt 2904
_reflns_number_total 3216
_reflns_threshold_expression 'I > 2\s(I)'
_cod_data_source_file jp0c00743_si_002.cif
_cod_data_source_block 16116
_cod_database_code 1557788
_shelx_shelxl_version_number 2014/7
_shelx_space_group_comment
;
The symmetry employed for this shelxl refinement is uniquely defined
by the following loop, which should always be used as a source of
symmetry information in preference to the above space-group names.
They are only intended as comments.
;
_shelx_estimated_absorpt_t_min 0.543
_shelx_estimated_absorpt_t_max 0.722

loop_
_space_group_symop_operation_xyz
'x, y, z'
'x+1/2, -y+1/2, -z'
'-x, y+1/2, -z+1/2'
'-x+1/2, -y, z+1/2'
'-x, -y, -z'
'-x-1/2, y-1/2, z'
'x, -y-1/2, z-1/2'
'x-1/2, y, -z-1/2'

loop_
_atom_site_label
_atom_site_type_symbol
_atom_site_fract_x
_atom_site_fract_y
_atom_site_fract_z
_atom_site_U_iso_or_equiv
_atom_site_adp_type
_atom_site_occupancy
_atom_site_site_symmetry_order
_atom_site_calc_flag
_atom_site_refinement_flags_posn
_atom_site_refinement_flags_adp
_atom_site_refinement_flags_occupancy
_atom_site_disorder_assembly
_atom_site_disorder_group
I1 I 0.59352(2) 0.71264(2) 0.27127(2) 0.01908(6) Uani 1 1 d . . . . .
O1 O 0.60823(15) 0.43830(13) 0.02608(5) 0.0194(3) Uani 1 1 d . . . . .
O2 O 0.4478(2) 0.96889(15) 0.16809(6) 0.0342(4) Uani 1 1 d . . . . .
N1 N 0.55030(17) 0.54730(14) 0.04322(5) 0.0141(3) Uani 1 1 d . . . . .
N2 N 0.5517(2) 0.78106(14) 0.13554(6) 0.0183(3) Uani 1 1 d . . . . .
C1 C 0.6577(2) 0.66385(17) 0.13653(7) 0.0168(3) Uani 1 1 d . . . . .
H1 H 0.7265 0.6657 0.1680 0.020 Uiso 1 1 calc R U . . .
C2 C 0.7630(2) 0.66486(17) 0.08822(7) 0.0169(3) Uani 1 1 d . . . . .
H2A H 0.8328 0.5858 0.0878 0.020 Uiso 1 1 calc R U . . .
H2B H 0.8321 0.7444 0.0881 0.020 Uiso 1 1 calc R U . . .
C3 C 0.6538(2) 0.66518(17) 0.04078(6) 0.0152(3) Uani 1 1 d . . . . .
H3 H 0.7199 0.6634 0.0087 0.018 Uiso 1 1 calc R U . . .
C4 C 0.4445(2) 0.54110(18) 0.08878(7) 0.0175(3) Uani 1 1 d . . . . .
H4A H 0.3773 0.4594 0.0875 0.021 Uiso 1 1 calc R U . . .
C5 C 0.3375(2) 0.66359(19) 0.08968(7) 0.0203(3) Uani 1 1 d . . . . .
H5A H 0.2687 0.6625 0.1207 0.024 Uiso 1 1 calc R U . . .
H5B H 0.2674 0.6647 0.0589 0.024 Uiso 1 1 calc R U . . .
C6 C 0.4449(2) 0.78635(17) 0.09014(7) 0.0184(3) Uani 1 1 d . . . . .
H6 H 0.3772 0.8678 0.0916 0.022 Uiso 1 1 calc R U . . .
C7 C 0.5481(2) 0.78839(16) 0.04154(7) 0.0174(3) Uani 1 1 d . . . . .
H7A H 0.4786 0.7899 0.0107 0.021 Uiso 1 1 calc R U . . .
H7B H 0.6159 0.8687 0.0412 0.021 Uiso 1 1 calc R U . . .
C8 C 0.5520(2) 0.53939(18) 0.13668(7) 0.0197(3) Uani 1 1 d . . . . .
H8A H 0.6202 0.4594 0.1365 0.024 Uiso 1 1 calc R U . . .
H8B H 0.4850 0.5376 0.1681 0.024 Uiso 1 1 calc R U . . .
C9 C 0.5414(2) 0.87545(17) 0.17202(7) 0.0179(3) Uani 1 1 d . . . . .
C10 C 0.6524(2) 0.86942(17) 0.21830(7) 0.0198(3) Uani 1 1 d . . . . .
H10A H 0.6475 0.9549 0.2368 0.024 Uiso 1 1 calc R U . . .
H10B H 0.7638 0.8570 0.2061 0.024 Uiso 1 1 calc R U . . .

loop_
_atom_site_aniso_label
_atom_site_aniso_U_11
_atom_site_aniso_U_22
_atom_site_aniso_U_33
_atom_site_aniso_U_23
_atom_site_aniso_U_13
_atom_site_aniso_U_12
I1 0.01974(9) 0.02415(9) 0.01335(8) 0.00251(4) -0.00011(3) -0.00023(4)
O1 0.0229(6) 0.0158(6) 0.0196(6) -0.0048(5) -0.0039(5) 0.0056(4)
O2 0.0514(9) 0.0242(7) 0.0270(8) -0.0103(6) -0.0121(7) 0.0197(7)
N1 0.0163(6) 0.0135(6) 0.0126(6) -0.0021(5) -0.0002(5) -0.0006(5)
N2 0.0220(7) 0.0178(8) 0.0152(7) -0.0038(5) -0.0062(6) 0.0071(5)
C1 0.0203(8) 0.0157(8) 0.0145(7) -0.0022(6) -0.0047(6) 0.0058(6)
C2 0.0152(7) 0.0168(7) 0.0187(8) -0.0033(6) -0.0026(6) 0.0009(6)
C3 0.0154(7) 0.0161(7) 0.0141(7) -0.0004(6) 0.0000(6) -0.0018(6)
C4 0.0200(7) 0.0190(8) 0.0136(7) -0.0003(6) 0.0026(6) -0.0040(6)
C5 0.0142(7) 0.0295(9) 0.0171(8) -0.0038(7) 0.0013(6) 0.0010(7)
C6 0.0195(8) 0.0199(9) 0.0157(8) -0.0040(6) -0.0054(7) 0.0062(6)
C7 0.0209(8) 0.0144(8) 0.0171(8) 0.0009(6) -0.0052(7) -0.0002(6)
C8 0.0275(8) 0.0181(8) 0.0135(7) 0.0017(6) -0.0001(7) 0.0008(7)
C9 0.0241(8) 0.0160(8) 0.0137(7) -0.0022(6) -0.0015(6) 0.0019(6)
C10 0.0285(9) 0.0161(8) 0.0148(7) -0.0001(6) -0.0034(7) -0.0030(7)

loop_
_atom_type_symbol
_atom_type_description
_atom_type_scat_dispersion_real
_atom_type_scat_dispersion_imag
_atom_type_scat_source
C C 0.0033 0.0016 'International Tables Vol C Tables 4.2.6.8 and 6.1.1.4'
H H 0.0000 0.0000 'International Tables Vol C Tables 4.2.6.8 and 6.1.1.4'
N N 0.0061 0.0033 'International Tables Vol C Tables 4.2.6.8 and 6.1.1.4'
O O 0.0106 0.0060 'International Tables Vol C Tables 4.2.6.8 and 6.1.1.4'
I I -0.4742 1.8119 'International Tables Vol C Tables 4.2.6.8 and 6.1.1.4'

loop_
_geom_angle_atom_site_label_1
_geom_angle_atom_site_label_2
_geom_angle_atom_site_label_3
_geom_angle
_geom_angle_site_symmetry_1
_geom_angle_site_symmetry_3
_geom_angle_publ_flag
O1 N1 C3 117.38(13) . . ?
O1 N1 C4 117.79(14) . . ?
C3 N1 C4 114.74(13) . . ?
C9 N2 C1 126.43(15) . . ?
C9 N2 C6 119.78(14) . . ?
C1 N2 C6 113.74(13) . . ?
N2 C1 C2 108.83(14) . . ?
N2 C1 C8 108.32(14) . . ?
C2 C1 C8 109.64(14) . . ?
N2 C1 H1 110.0 . . ?
C2 C1 H1 110.0 . . ?
C8 C1 H1 110.0 . . ?
C1 C2 C3 108.61(14) . . ?
C1 C2 H2A 110.0 . . ?
C3 C2 H2A 110.0 . . ?
C1 C2 H2B 110.0 . . ?
C3 C2 H2B 110.0 . . ?
H2A C2 H2B 108.3 . . ?
N1 C3 C7 108.79(13) . . ?
N1 C3 C2 108.15(14) . . ?
C7 C3 C2 109.53(14) . . ?
N1 C3 H3 110.1 . . ?
C7 C3 H3 110.1 . . ?
C2 C3 H3 110.1 . . ?
N1 C4 C5 109.06(14) . . ?
N1 C4 C8 107.59(15) . . ?
C5 C4 C8 109.75(15) . . ?
N1 C4 H4A 110.1 . . ?
C5 C4 H4A 110.1 . . ?
C8 C4 H4A 110.1 . . ?
C4 C5 C6 108.46(14) . . ?
C4 C5 H5A 110.0 . . ?
C6 C5 H5A 110.0 . . ?
C4 C5 H5B 110.0 . . ?
C6 C5 H5B 110.0 . . ?
H5A C5 H5B 108.4 . . ?
N2 C6 C7 108.70(16) . . ?
N2 C6 C5 109.21(15) . . ?
C7 C6 C5 109.50(14) . . ?
N2 C6 H6 109.8 . . ?
C7 C6 H6 109.8 . . ?
C5 C6 H6 109.8 . . ?
C3 C7 C6 108.94(14) . . ?
C3 C7 H7A 109.9 . . ?
C6 C7 H7A 109.9 . . ?
C3 C7 H7B 109.9 . . ?
C6 C7 H7B 109.9 . . ?
H7A C7 H7B 108.3 . . ?
C4 C8 C1 108.88(14) . . ?
C4 C8 H8A 109.9 . . ?
C1 C8 H8A 109.9 . . ?
C4 C8 H8B 109.9 . . ?
C1 C8 H8B 109.9 . . ?
H8A C8 H8B 108.3 . . ?
O2 C9 N2 121.76(17) . . ?
O2 C9 C10 118.90(16) . . ?
N2 C9 C10 119.30(16) . . ?
C9 C10 I1 113.35(12) . . ?
C9 C10 H10A 108.9 . . ?
I1 C10 H10A 108.9 . . ?
C9 C10 H10B 108.9 . . ?
I1 C10 H10B 108.9 . . ?
H10A C10 H10B 107.7 . . ?

loop_
_geom_bond_atom_site_label_1
_geom_bond_atom_site_label_2
_geom_bond_distance
_geom_bond_site_symmetry_2
_geom_bond_publ_flag
I1 C10 2.1577(18) . ?
O1 N1 1.2843(19) . ?
O2 C9 1.231(2) . ?
N1 C3 1.474(2) . ?
N1 C4 1.478(2) . ?
N2 C9 1.349(2) . ?
N2 C1 1.480(2) . ?
N2 C6 1.480(2) . ?
C1 C2 1.533(2) . ?
C1 C8 1.538(3) . ?
C1 H1 1.0000 . ?
C2 C3 1.533(2) . ?
C2 H2A 0.9900 . ?
C2 H2B 0.9900 . ?
C3 C7 1.527(2) . ?
C3 H3 1.0000 . ?
C4 C5 1.528(3) . ?
C4 C8 1.535(3) . ?
C4 H4A 1.0000 . ?
C5 C6 1.532(3) . ?
C5 H5A 0.9900 . ?
C5 H5B 0.9900 . ?
C6 C7 1.529(3) . ?
C6 H6 1.0000 . ?
C7 H7A 0.9900 . ?
C7 H7B 0.9900 . ?
C8 H8A 0.9900 . ?
C8 H8B 0.9900 . ?
C9 C10 1.520(3) . ?
C10 H10A 0.9900 . ?
C10 H10B 0.9900 . ?

loop_
_geom_hbond_atom_site_label_D
_geom_hbond_atom_site_label_H
_geom_hbond_atom_site_label_A
_geom_hbond_distance_DH
_geom_hbond_distance_HA
_geom_hbond_distance_DA
_geom_hbond_angle_DHA
_geom_hbond_site_symmetry_A
C1 H1 I1 1.00 2.94 3.5780(17) 122.2 .
C2 H2B O1 0.99 2.59 3.380(2) 136.9 6_765
C5 H5A I1 0.99 3.21 4.1784(18) 167.4 8_556
C5 H5B O1 0.99 2.66 3.213(2) 115.9 5_665
C7 H7A O1 0.99 2.60 3.171(2) 116.5 5_665
C7 H7B O1 0.99 2.44 3.268(2) 141.0 6_765
C10 H10A I1 0.99 3.30 4.0433(19) 133.2 3_655
C10 H10B I1 0.99 3.17 4.017(2) 144.5 8_656

loop_
_geom_torsion_atom_site_label_1
_geom_torsion_atom_site_label_2
_geom_torsion_atom_site_label_3
_geom_torsion_atom_site_label_4
_geom_torsion
_geom_torsion_site_symmetry_1
_geom_torsion_site_symmetry_2
_geom_torsion_site_symmetry_3
_geom_torsion_site_symmetry_4
_geom_torsion_publ_flag
C9 N2 C1 C2 -123.16(19) . . . . ?
C6 N2 C1 C2 59.6(2) . . . . ?
C9 N2 C1 C8 117.7(2) . . . . ?
C6 N2 C1 C8 -59.6(2) . . . . ?
N2 C1 C2 C3 -58.14(18) . . . . ?
C8 C1 C2 C3 60.17(18) . . . . ?
O1 N1 C3 C7 157.19(14) . . . . ?
C4 N1 C3 C7 -58.05(18) . . . . ?
O1 N1 C3 C2 -83.92(17) . . . . ?
C4 N1 C3 C2 60.84(18) . . . . ?
C1 C2 C3 N1 -58.11(17) . . . . ?
C1 C2 C3 C7 60.30(18) . . . . ?
O1 N1 C4 C5 -157.04(14) . . . . ?
C3 N1 C4 C5 58.35(19) . . . . ?
O1 N1 C4 C8 83.97(18) . . . . ?
C3 N1 C4 C8 -60.64(18) . . . . ?
N1 C4 C5 C6 -57.59(18) . . . . ?
C8 C4 C5 C6 60.04(18) . . . . ?
C9 N2 C6 C7 123.03(18) . . . . ?
C1 N2 C6 C7 -59.49(19) . . . . ?
C9 N2 C6 C5 -117.56(18) . . . . ?
C1 N2 C6 C5 59.9(2) . . . . ?
C4 C5 C6 N2 -58.12(18) . . . . ?
C4 C5 C6 C7 60.80(18) . . . . ?
N1 C3 C7 C6 57.52(18) . . . . ?
C2 C3 C7 C6 -60.50(18) . . . . ?
N2 C6 C7 C3 58.29(17) . . . . ?
C5 C6 C7 C3 -60.94(19) . . . . ?
N1 C4 C8 C1 58.08(18) . . . . ?
C5 C4 C8 C1 -60.46(19) . . . . ?
N2 C1 C8 C4 58.17(18) . . . . ?
C2 C1 C8 C4 -60.46(18) . . . . ?
C1 N2 C9 O2 -179.07(19) . . . . ?
C6 N2 C9 O2 -1.9(3) . . . . ?
C1 N2 C9 C10 3.2(3) . . . . ?
C6 N2 C9 C10 -179.64(17) . . . . ?
O2 C9 C10 I1 110.55(18) . . . . ?
N2 C9 C10 I1 -71.7(2) . . . . ?
